data_7158614
loop_
_publ_author_name
'Nakagawa, Yuma'
'Hishida, Tatsuya'
'Hatano, Eri'
'Sumaru, Kimio'
'Morishita, Kana'
'Morimoto, Masakazu'
'Yokojima, Satoshi'
'Nakamura, Shinichiro'
'Uchida, Kingo'

_publ_section_title
;
 Photoinduced cytotoxicity of photochromic symmetric diarylethene
 derivatives: the relation of structure and cytotoxicity
;
_journal_name_full 'Organic &amp; Biomolecular Chemistry'
_journal_paper_doi 10.1039/D2OB00224H
_journal_year 2022
_chemical_formula_sum 'C33 H32 F6 N2 S2'
_chemical_formula_weight 634.72
_space_group_crystal_system monoclinic
_space_group_IT_number 14
_space_group_name_Hall '-P 2ybc'
_space_group_name_H-M_alt 'P 1 21/c 1'
_atom_sites_solution_hydrogens geom
_audit_block_doi 10.5517/ccdc.csd.cc28b52w
_audit_update_record
;
2021-07-07 deposited with the CCDC.	2022-03-23 downloaded from the CCDC.
;
_cell_angle_alpha 90
_cell_angle_beta 94.4663(6)
_cell_angle_gamma 90
_cell_formula_units_Z 4
_cell_length_a 6.57040(10)
_cell_length_b 16.6413(3)
_cell_length_c 28.0569(5)
_cell_measurement_reflns_used 191
_cell_measurement_temperature 93.(2)
_cell_measurement_theta_max 34.7288
_cell_measurement_theta_min 5.3177
_cell_volume 3058.43(9)
_computing_cell_refinement 'APEX3 v2015.9-0 (Bruker AXS)'
_computing_data_reduction 'SAINT V8.35A (Bruker AXS Inc., 2015)'
_computing_structure_refinement 'SHELXL-2014/7 (Sheldrick, 2014)'
_diffrn_ambient_temperature 93.(2)
_diffrn_detector_area_resol_mean 8.3333
_diffrn_measured_fraction_theta_full 0.982
_diffrn_measured_fraction_theta_max 0.982
_diffrn_measurement_device_type 'Bruker D8 goniometer'
_diffrn_radiation_type CuKa
_diffrn_radiation_wavelength 1.54178
_diffrn_reflns_av_R_equivalents 0.0256
_diffrn_reflns_av_unetI/netI 0.0220
_diffrn_reflns_limit_h_max 7
_diffrn_reflns_limit_h_min -6
_diffrn_reflns_limit_k_max 19
_diffrn_reflns_limit_k_min -19
_diffrn_reflns_limit_l_max 33
_diffrn_reflns_limit_l_min -33
_diffrn_reflns_number 23822
_diffrn_reflns_theta_full 66.59
_diffrn_reflns_theta_max 66.59
_diffrn_reflns_theta_min 3.09
_exptl_absorpt_coefficient_mu 2.127
_exptl_absorpt_correction_T_max 0.93
_exptl_absorpt_correction_T_min 0.69
_exptl_absorpt_correction_type multi-scan
_exptl_absorpt_process_details 'SADABS V2014/5 (Bruker AXS Inc.)'
_exptl_crystal_colour colourless
_exptl_crystal_density_diffrn 1.378
_exptl_crystal_density_method 'not measured'
_exptl_crystal_description rod
_exptl_crystal_F_000 1320
_exptl_crystal_recrystallization_method 'Re-crystallisation from solvent: ethyl acetate'
_exptl_crystal_size_max 0.367
_exptl_crystal_size_mid 0.088
_exptl_crystal_size_min 0.036
_refine_diff_density_max 0.278
_refine_diff_density_min -0.289
_refine_ls_extinction_method none
_refine_ls_goodness_of_fit_ref 1.037
_refine_ls_hydrogen_treatment constr
_refine_ls_matrix_type full
_refine_ls_number_parameters 396
_refine_ls_number_reflns 5298
_refine_ls_number_restraints 0
_refine_ls_restrained_S_all 1.037
_refine_ls_R_factor_all 0.0329
_refine_ls_R_factor_gt 0.0325
_refine_ls_shift/su_max 0.001
_refine_ls_shift/su_mean 0.000
_refine_ls_structure_factor_coef Fsqd
_refine_ls_weighting_details 'w=1/[\s^2^(Fo^2^)+(0.0482P)^2^+1.5501P] where P=(Fo^2^+2Fc^2^)/3'
_refine_ls_weighting_scheme calc
_refine_ls_wR_factor_gt 0.0848
_refine_ls_wR_factor_ref 0.0854
_reflns_number_gt 5213
_reflns_number_total 5298
_reflns_threshold_expression 'I > 2\s(I)'
_cod_data_source_file d2ob00224h2.cif
_cod_data_source_block ku0166
_cod_database_code 7158614

loop_
_space_group_symop_operation_xyz
'x, y, z'
'-x, y+1/2, -z+1/2'
'-x, -y, -z'
'x, -y-1/2, z-1/2'

loop_
_atom_site_type_symbol
_atom_site_label
_atom_site_fract_x
_atom_site_fract_y
_atom_site_fract_z
_atom_site_U_iso_or_equiv
_atom_site_adp_type
_atom_site_calc_flag
_atom_site_refinement_flags_adp
_atom_site_refinement_flags_occupancy
_atom_site_refinement_flags_posn
_atom_site_occupancy
_atom_site_disorder_assembly
_atom_site_disorder_group
C C1 0.1351(2) 0.04668(9) 0.18314(5) 0.0252(3) Uani d . . . 1 . .
H H1A 0.0904 0.0857 0.1583 0.038 Uiso calc U . R 1 . .
H H1B 0.0347 0.0445 0.2072 0.038 Uiso calc U . R 1 . .
H H1C 0.1473 -0.0065 0.1687 0.038 Uiso calc U . R 1 . .
C C2 0.3379(2) 0.07169(8) 0.20644(5) 0.0194(3) Uani d . . . 1 . .
C C3 0.4672(2) 0.13043(8) 0.19351(5) 0.0166(3) Uani d . . . 1 . .
C C4 0.6594(2) 0.08719(8) 0.25638(5) 0.0179(3) Uani d . . . 1 . .
C C5 0.8242(2) 0.08376(8) 0.29474(5) 0.0187(3) Uani d . . . 1 . .
C C6 0.9794(2) 0.14097(8) 0.29773(5) 0.0219(3) Uani d . . . 1 . .
H H6 0.9835 0.1807 0.2735 0.026 Uiso calc U . R 1 . .
C C7 1.1283(2) 0.14060(8) 0.33572(6) 0.0244(3) Uani d . . . 1 . .
H H7 1.2328 0.1801 0.3369 0.029 Uiso calc U . R 1 . .
C C8 1.1278(2) 0.08327(8) 0.37225(5) 0.0227(3) Uani d . . . 1 . .
C C9 0.9730(2) 0.02564(9) 0.36828(5) 0.0242(3) Uani d . . . 1 . .
H H9 0.9689 -0.0144 0.3923 0.029 Uiso calc U . R 1 . .
C C10 0.8258(2) 0.02509(8) 0.33043(5) 0.0229(3) Uani d . . . 1 . .
H H10 0.7243 -0.0157 0.3286 0.027 Uiso calc U . R 1 . .
C C11 1.2871(3) 0.08105(9) 0.41510(6) 0.0294(4) Uani d . . . 1 . .
C C12 1.4534(4) 0.14472(12) 0.41134(9) 0.0544(6) Uani d . . . 1 . .
H H12A 1.5169 0.1379 0.3811 0.082 Uiso calc U . R 1 . .
H H12B 1.5573 0.1386 0.4381 0.082 Uiso calc U . R 1 . .
H H12C 1.3926 0.1984 0.4124 0.082 Uiso calc U . R 1 . .
C C13 1.3923(3) -0.00151(10) 0.41737(6) 0.0319(4) Uani d . . . 1 . .
H H13A 1.2914 -0.0433 0.4226 0.048 Uiso calc U . R 1 . .
H H13B 1.4992 -0.002 0.4438 0.048 Uiso calc U . R 1 . .
H H13C 1.4533 -0.0118 0.3872 0.048 Uiso calc U . R 1 . .
C C14 1.1807(4) 0.09332(13) 0.46142(6) 0.0497(5) Uani d . . . 1 . .
H H14A 1.1199 0.1471 0.4614 0.075 Uiso calc U . R 1 . .
H H14B 1.2809 0.0879 0.489 0.075 Uiso calc U . R 1 . .
H H14C 1.0734 0.0528 0.4634 0.075 Uiso calc U . R 1 . .
C C15 -0.1535(2) 0.32624(9) 0.17305(5) 0.0224(3) Uani d . . . 1 . .
H H15A -0.1782 0.3809 0.161 0.034 Uiso calc U . R 1 . .
H H15B -0.2647 0.3101 0.1923 0.034 Uiso calc U . R 1 . .
H H15C -0.1471 0.2892 0.146 0.034 Uiso calc U . R 1 . .
C C16 0.0447(2) 0.32381(8) 0.20326(5) 0.0159(3) Uani d . . . 1 . .
C C17 0.2297(2) 0.29054(8) 0.19560(4) 0.0142(3) Uani d . . . 1 . .
C C18 0.3131(2) 0.33395(8) 0.26911(5) 0.0149(3) Uani d . . . 1 . .
C C19 0.4375(2) 0.34757(8) 0.31417(5) 0.0152(3) Uani d . . . 1 . .
C C20 0.6175(2) 0.30389(8) 0.32334(5) 0.0184(3) Uani d . . . 1 . .
H H20 0.6603 0.2674 0.3001 0.022 Uiso calc U . R 1 . .
C C21 0.7340(2) 0.31346(8) 0.36619(5) 0.0193(3) Uani d . . . 1 . .
H H21 0.8567 0.2836 0.3717 0.023 Uiso calc U . R 1 . .
C C22 0.6755(2) 0.36617(8) 0.40167(5) 0.0162(3) Uani d . . . 1 . .
C C23 0.4978(2) 0.41063(8) 0.39150(5) 0.0181(3) Uani d . . . 1 . .
H H23 0.456 0.4478 0.4145 0.022 Uiso calc U . R 1 . .
C C24 0.3803(2) 0.40180(8) 0.34846(5) 0.0184(3) Uani d . . . 1 . .
H H24 0.2601 0.433 0.3424 0.022 Uiso calc U . R 1 . .
C C25 0.8041(2) 0.37156(8) 0.44955(5) 0.0191(3) Uani d . . . 1 . .
C C26 0.8168(3) 0.28793(9) 0.47262(5) 0.0263(3) Uani d . . . 1 . .
H H26A 0.6798 0.2703 0.4795 0.04 Uiso calc U . R 1 . .
H H26B 0.9047 0.2903 0.5025 0.04 Uiso calc U . R 1 . .
H H26C 0.874 0.2498 0.4507 0.04 Uiso calc U . R 1 . .
C C27 1.0203(3) 0.39984(12) 0.44074(6) 0.0369(4) Uani d . . . 1 . .
H H27A 1.081 0.3625 0.4189 0.055 Uiso calc U . R 1 . .
H H27B 1.1043 0.4014 0.4712 0.055 Uiso calc U . R 1 . .
H H27C 1.0137 0.4537 0.4266 0.055 Uiso calc U . R 1 . .
C C28 0.7118(3) 0.42882(9) 0.48460(5) 0.0262(3) Uani d . . . 1 . .
H H28A 0.7051 0.4831 0.471 0.039 Uiso calc U . R 1 . .
H H28B 0.7972 0.4293 0.5148 0.039 Uiso calc U . R 1 . .
H H28C 0.574 0.4107 0.4904 0.039 Uiso calc U . R 1 . .
C C29 0.4124(2) 0.18421(8) 0.15241(5) 0.0159(3) Uani d . . . 1 . .
C C30 0.4698(2) 0.16460(8) 0.10294(5) 0.0197(3) Uani d . . . 1 . .
C C31 0.4080(2) 0.23994(8) 0.07331(5) 0.0180(3) Uani d . . . 1 . .
C C32 0.2469(2) 0.28043(8) 0.10243(5) 0.0184(3) Uani d . . . 1 . .
C C33 0.2934(2) 0.24970(8) 0.15241(4) 0.0146(3) Uani d . . . 1 . .
F F1 0.36416(16) 0.09998(5) 0.08439(3) 0.0306(2) Uani d . . . 1 . .
F F2 0.67022(14) 0.14697(6) 0.10122(3) 0.0298(2) Uani d . . . 1 . .
F F3 0.33747(13) 0.22304(5) 0.02816(3) 0.02436(19) Uani d . . . 1 . .
F F4 0.57022(13) 0.28900(5) 0.07154(3) 0.02496(19) Uani d . . . 1 . .
F F5 0.05779(13) 0.25791(6) 0.08394(3) 0.0314(2) Uani d . . . 1 . .
F F6 0.25428(16) 0.36130(5) 0.09881(3) 0.0308(2) Uani d . . . 1 . .
N N1 0.64960(18) 0.13883(7) 0.22105(4) 0.0180(2) Uani d . . . 1 . .
N N2 0.37977(17) 0.29604(7) 0.23275(4) 0.0153(2) Uani d . . . 1 . .
S S1 0.05981(5) 0.36442(2) 0.25996(2) 0.01663(10) Uani d . . . 1 . .
S S2 0.44676(5) 0.02437(2) 0.25678(2) 0.02078(10) Uani d . . . 1 . .

loop_
_atom_site_aniso_label
_atom_site_aniso_U_11
_atom_site_aniso_U_22
_atom_site_aniso_U_33
_atom_site_aniso_U_12
_atom_site_aniso_U_13
_atom_site_aniso_U_23
C1 0.0257(8) 0.0263(7) 0.0235(7) -0.0055(6) 0.0003(6) 0.0016(6)
C2 0.0242(7) 0.0177(6) 0.0164(6) 0.0024(5) 0.0020(5) -0.0011(5)
C3 0.0208(7) 0.0156(6) 0.0135(6) 0.0039(5) 0.0016(5) -0.0028(5)
C4 0.0218(7) 0.0148(6) 0.0173(6) 0.0035(5) 0.0035(5) -0.0011(5)
C5 0.0228(7) 0.0168(6) 0.0167(6) 0.0052(5) 0.0022(5) -0.0008(5)
C6 0.0273(8) 0.0171(7) 0.0211(7) 0.0023(5) 0.0012(6) 0.0035(5)
C7 0.0274(8) 0.0173(7) 0.0280(8) -0.0007(6) -0.0019(6) 0.0005(6)
C8 0.0274(8) 0.0177(7) 0.0225(7) 0.0054(6) -0.0017(6) -0.0015(5)
C9 0.0292(8) 0.0218(7) 0.0212(7) 0.0030(6) -0.0005(6) 0.0064(5)
C10 0.0240(8) 0.0199(7) 0.0245(7) -0.0008(5) 0.0009(6) 0.0033(5)
C11 0.0353(9) 0.0223(8) 0.0287(8) 0.0039(6) -0.0103(7) -0.0008(6)
C12 0.0589(14) 0.0324(10) 0.0652(14) -0.0116(9) -0.0381(11) 0.0089(9)
C13 0.0301(9) 0.0298(8) 0.0339(8) 0.0067(7) -0.0082(7) -0.0003(7)
C14 0.0656(14) 0.0547(12) 0.0260(9) 0.0299(10) -0.0140(8) -0.0114(8)
C15 0.0165(7) 0.0307(8) 0.0197(7) 0.0017(6) -0.0019(5) -0.0013(6)
C16 0.0173(7) 0.0164(6) 0.0139(6) -0.0016(5) 0.0004(5) -0.0003(5)
C17 0.0159(6) 0.0146(6) 0.0118(6) -0.0014(5) -0.0006(5) -0.0001(5)
C18 0.0152(6) 0.0150(6) 0.0147(6) -0.0004(5) 0.0021(5) 0.0005(5)
C19 0.0165(7) 0.0169(6) 0.0125(6) -0.0019(5) 0.0021(5) 0.0001(5)
C20 0.0188(7) 0.0220(7) 0.0147(6) 0.0015(5) 0.0027(5) -0.0041(5)
C21 0.0163(7) 0.0246(7) 0.0169(6) 0.0030(5) 0.0009(5) -0.0014(5)
C22 0.0172(7) 0.0185(6) 0.0129(6) -0.0042(5) 0.0016(5) 0.0009(5)
C23 0.0215(7) 0.0191(6) 0.0138(6) -0.0001(5) 0.0026(5) -0.0037(5)
C24 0.0181(7) 0.0208(7) 0.0163(6) 0.0033(5) 0.0014(5) -0.0014(5)
C25 0.0198(7) 0.0240(7) 0.0132(6) -0.0032(5) -0.0012(5) -0.0004(5)
C26 0.0337(9) 0.0257(8) 0.0182(7) 0.0051(6) -0.0064(6) -0.0002(6)
C27 0.0271(9) 0.0613(12) 0.0216(8) -0.0189(8) -0.0036(6) -0.0022(7)
C28 0.0397(9) 0.0246(7) 0.0134(6) 0.0021(6) -0.0048(6) -0.0026(5)
C29 0.0172(7) 0.0164(6) 0.0140(6) -0.0023(5) 0.0001(5) -0.0026(5)
C30 0.0226(7) 0.0192(7) 0.0173(7) 0.0028(5) 0.0013(5) -0.0039(5)
C31 0.0207(7) 0.0218(7) 0.0112(6) -0.0021(5) -0.0012(5) -0.0030(5)
C32 0.0201(7) 0.0204(7) 0.0139(6) 0.0020(5) -0.0032(5) -0.0014(5)
C33 0.0132(6) 0.0170(6) 0.0132(6) -0.0033(5) -0.0008(5) -0.0018(5)
F1 0.0515(6) 0.0193(4) 0.0209(4) -0.0042(4) 0.0020(4) -0.0084(3)
F2 0.0287(5) 0.0404(5) 0.0209(4) 0.0162(4) 0.0058(3) 0.0002(4)
F3 0.0286(5) 0.0335(5) 0.0104(4) 0.0015(4) -0.0019(3) -0.0043(3)
F4 0.0237(4) 0.0285(4) 0.0228(4) -0.0064(3) 0.0029(3) 0.0006(3)
F5 0.0184(4) 0.0583(6) 0.0165(4) 0.0041(4) -0.0056(3) -0.0061(4)
F6 0.0519(6) 0.0206(4) 0.0205(4) 0.0114(4) 0.0069(4) 0.0043(3)
N1 0.0209(6) 0.0169(6) 0.0161(6) 0.0030(4) 0.0011(4) -0.0004(4)
N2 0.0156(6) 0.0177(5) 0.0124(5) 0.0000(4) 0.0001(4) -0.0020(4)
S1 0.01493(18) 0.02125(18) 0.01372(17) 0.00227(11) 0.00111(12) -0.00298(12)
S2 0.0247(2) 0.01867(18) 0.01879(18) -0.00123(12) 0.00057(13) 0.00346(12)

loop_
_atom_type_symbol
_atom_type_description
_atom_type_scat_dispersion_real
_atom_type_scat_dispersion_imag
_atom_type_scat_source
C C 0.0181 0.0091 'International Tables Vol C Tables 4.2.6.8 and 6.1.1.4'
H H 0.0000 0.0000 'International Tables Vol C Tables 4.2.6.8 and 6.1.1.4'
N N 0.0311 0.0180 'International Tables Vol C Tables 4.2.6.8 and 6.1.1.4'
F F 0.0727 0.0534 'International Tables Vol C Tables 4.2.6.8 and 6.1.1.4'
S S 0.3331 0.5567 'International Tables Vol C Tables 4.2.6.8 and 6.1.1.4'

loop_
_geom_angle_atom_site_label_1
_geom_angle_atom_site_label_2
_geom_angle_atom_site_label_3
_geom_angle_site_symmetry_1
_geom_angle_site_symmetry_3
_geom_angle
_geom_angle_publ_flag
C3 C2 C1 . . 129.45(13) ?
C3 C2 S2 . . 108.56(11) ?
C1 C2 S2 . . 121.98(11) ?
C2 C3 N1 . . 117.10(12) ?
C2 C3 C29 . . 121.45(13) ?
N1 C3 C29 . . 121.44(12) ?
N1 C4 C5 . . 124.78(13) ?
N1 C4 S2 . . 113.95(10) ?
C5 C4 S2 . . 121.15(10) ?
C6 C5 C10 . . 118.00(13) ?
C6 C5 C4 . . 120.84(12) ?
C10 C5 C4 . . 121.11(13) ?
C7 C6 C5 . . 120.76(13) ?
C6 C7 C8 . . 121.52(14) ?
C9 C8 C7 . . 116.93(14) ?
C9 C8 C11 . . 119.66(13) ?
C7 C8 C11 . . 123.40(14) ?
C10 C9 C8 . . 121.91(13) ?
C9 C10 C5 . . 120.84(14) ?
C8 C11 C12 . . 112.14(14) ?
C8 C11 C14 . . 109.43(14) ?
C12 C11 C14 . . 109.89(17) ?
C8 C11 C13 . . 109.38(12) ?
C12 C11 C13 . . 107.46(15) ?
C14 C11 C13 . . 108.45(14) ?
C17 C16 C15 . . 131.74(12) ?
C17 C16 S1 . . 108.41(10) ?
C15 C16 S1 . . 119.78(10) ?
C16 C17 N2 . . 116.45(11) ?
C16 C17 C33 . . 128.83(12) ?
N2 C17 C33 . . 114.72(11) ?
N2 C18 C19 . . 123.37(12) ?
N2 C18 S1 . . 113.66(10) ?
C19 C18 S1 . . 122.95(10) ?
C24 C19 C20 . . 118.75(12) ?
C24 C19 C18 . . 122.21(12) ?
C20 C19 C18 . . 119.03(12) ?
C21 C20 C19 . . 120.26(12) ?
C20 C21 C22 . . 121.69(13) ?
C23 C22 C21 . . 117.29(12) ?
C23 C22 C25 . . 122.99(12) ?
C21 C22 C25 . . 119.71(12) ?
C24 C23 C22 . . 121.46(12) ?
C23 C24 C19 . . 120.51(13) ?
C28 C25 C22 . . 112.40(12) ?
C28 C25 C26 . . 107.77(11) ?
C22 C25 C26 . . 108.95(11) ?
C28 C25 C27 . . 109.34(13) ?
C22 C25 C27 . . 109.32(11) ?
C26 C25 C27 . . 108.99(13) ?
C33 C29 C3 . . 126.66(12) ?
C33 C29 C30 . . 111.39(12) ?
C3 C29 C30 . . 121.64(12) ?
F2 C30 F1 . . 106.48(11) ?
F2 C30 C29 . . 113.25(11) ?
F1 C30 C29 . . 111.58(12) ?
F2 C30 C31 . . 111.90(12) ?
F1 C30 C31 . . 109.36(11) ?
C29 C30 C31 . . 104.31(11) ?
F3 C31 F4 . . 107.95(11) ?
F3 C31 C30 . . 113.27(11) ?
F4 C31 C30 . . 109.71(11) ?
F3 C31 C32 . . 112.95(11) ?
F4 C31 C32 . . 109.44(11) ?
C30 C31 C32 . . 103.44(11) ?
F6 C32 F5 . . 106.43(11) ?
F6 C32 C33 . . 113.81(11) ?
F5 C32 C33 . . 112.08(11) ?
F6 C32 C31 . . 111.41(11) ?
F5 C32 C31 . . 108.77(11) ?
C33 C32 C31 . . 104.34(11) ?
C29 C33 C17 . . 125.17(12) ?
C29 C33 C32 . . 110.68(11) ?
C17 C33 C32 . . 123.98(12) ?
C4 N1 C3 . . 110.24(12) ?
C18 N2 C17 . . 111.05(11) ?
C16 S1 C18 . . 90.43(6) ?
C2 S2 C4 . . 90.14(7) ?

loop_
_geom_bond_atom_site_label_1
_geom_bond_atom_site_label_2
_geom_bond_site_symmetry_2
_geom_bond_distance
_geom_bond_publ_flag
C1 C2 . 1.497(2) ?
C2 C3 . 1.363(2) ?
C2 S2 . 1.7231(14) ?
C3 N1 . 1.3816(18) ?
C3 C29 . 1.4818(19) ?
C4 N1 . 1.3097(18) ?
C4 C5 . 1.4674(19) ?
C4 S2 . 1.7454(14) ?
C5 C6 . 1.393(2) ?
C5 C10 . 1.398(2) ?
C6 C7 . 1.390(2) ?
C7 C8 . 1.400(2) ?
C8 C9 . 1.396(2) ?
C8 C11 . 1.532(2) ?
C9 C10 . 1.380(2) ?
C11 C12 . 1.532(3) ?
C11 C14 . 1.536(3) ?
C11 C13 . 1.537(2) ?
C15 C16 . 1.4979(19) ?
C16 C17 . 1.3680(19) ?
C16 S1 . 1.7242(13) ?
C17 N2 . 1.3810(17) ?
C17 C33 . 1.4780(18) ?
C18 N2 . 1.3039(17) ?
C18 C19 . 1.4685(18) ?
C18 S1 . 1.7397(13) ?
C19 C24 . 1.3919(19) ?
C19 C20 . 1.3951(19) ?
C20 C21 . 1.3830(19) ?
C21 C22 . 1.4027(19) ?
C22 C23 . 1.393(2) ?
C22 C25 . 1.5330(18) ?
C23 C24 . 1.3894(19) ?
C25 C28 . 1.528(2) ?
C25 C26 . 1.535(2) ?
C25 C27 . 1.535(2) ?
C29 C33 . 1.3413(19) ?
C29 C30 . 1.5022(18) ?
C30 F2 . 1.3537(17) ?
C30 F1 . 1.3611(17) ?
C30 C31 . 1.5413(19) ?
C31 F3 . 1.3441(15) ?
C31 F4 . 1.3463(16) ?
C31 C32 . 1.5421(19) ?
C32 F6 . 1.3508(16) ?
C32 F5 . 1.3611(16) ?
C32 C33 . 1.5014(18) ?
